data_7228112
loop_
_publ_author_name
'Singaraju, Aditya B.'
'Nguyen, Kyle'
'Swenson, Dale C.'
'Iyer, Mamta'
'Haware, Rahul V.'
'Stevens, Lewis L.'

_publ_section_title
;
 Reorganized, weak C--H&#x22EF;O interactions directly modify the
 mechanical properties and compaction performance of a series of
 nitrobenzoic acids
;
_journal_name_full CrystEngComm
_journal_paper_doi 10.1039/C7CE00238F
_journal_year 2017
_chemical_formula_moiety 'C8 H7 N O4'
_chemical_formula_sum 'C8 H7 N O4'
_chemical_formula_weight 181.15
_chemical_melting_point 461.5(15)
_chemical_name_systematic '4-Methyl 3-nitrobenzoic acid'
_space_group_crystal_system monoclinic
_space_group_IT_number 14
_space_group_name_Hall '-P 2yn'
_space_group_name_H-M_alt 'P 1 21/n 1'
_symmetry_space_group_name_Hall '-P 2yn'
_symmetry_space_group_name_H-M 'P 1 21/n 1'
_atom_sites_solution_hydrogens mixed
_audit_creation_method SHELXL-2014/7
_audit_update_record
;
2017-01-23 deposited with the CCDC.
2017-03-28 downloaded from the CCDC.
;
_cell_angle_alpha 90
_cell_angle_beta 99.9210(10)
_cell_angle_gamma 90
_cell_formula_units_Z 8
_cell_length_a 7.4313(3)
_cell_length_b 21.1153(6)
_cell_length_c 10.3853(4)
_cell_measurement_reflns_used 9954
_cell_measurement_temperature 190(2)
_cell_measurement_theta_max 27.9
_cell_measurement_theta_min 2.21
_cell_volume 1605.23(10)
_computing_cell_refinement 'APEX-II (Bruler-AXS, 2014)'
_computing_data_collection 'APEX-II (Bruler-AXS, 2014)'
_computing_data_reduction 'APEX-II (Bruler-AXS, 2014)'
_computing_structure_refinement 'SHELXL-2014/7 (Sheldrick, 2014)'
_computing_structure_solution 'APEX-II (Bruler-AXS, 2014)'
_diffrn_ambient_temperature 190(2)
_diffrn_measured_fraction_theta_full 0.999
_diffrn_measured_fraction_theta_max 0.996
_diffrn_measurement_device_type 'Bruker-Nonius Kappa Apex-II'
_diffrn_measurement_method 'CCD phi and omega scans'
_diffrn_radiation_type MoK\a
_diffrn_radiation_wavelength 0.71073
_diffrn_reflns_av_R_equivalents 0.0220
_diffrn_reflns_av_unetI/netI 0.0142
_diffrn_reflns_Laue_measured_fraction_full 0.999
_diffrn_reflns_Laue_measured_fraction_max 0.996
_diffrn_reflns_limit_h_max 9
_diffrn_reflns_limit_h_min -9
_diffrn_reflns_limit_k_max 27
_diffrn_reflns_limit_k_min -18
_diffrn_reflns_limit_l_max 13
_diffrn_reflns_limit_l_min -13
_diffrn_reflns_number 29640
_diffrn_reflns_point_group_measured_fraction_full 0.999
_diffrn_reflns_point_group_measured_fraction_max 0.996
_diffrn_reflns_theta_full 25.242
_diffrn_reflns_theta_max 27.936
_diffrn_reflns_theta_min 2.772
_diffrn_source 'fine focus sealed tube'
_exptl_absorpt_coefficient_mu 0.123
_exptl_absorpt_correction_T_max 0.9680
_exptl_absorpt_correction_T_min 0.9630
_exptl_absorpt_correction_type multi-scan
_exptl_absorpt_process_details 'Apex-II SAD-ABS (Sheldrick, 2008)'
_exptl_crystal_colour colorless
_exptl_crystal_density_diffrn 1.499
_exptl_crystal_description 'iregular prism'
_exptl_crystal_F_000 752
_exptl_crystal_size_max 0.310
_exptl_crystal_size_mid 0.290
_exptl_crystal_size_min 0.270
_refine_diff_density_max 0.287
_refine_diff_density_min -0.213
_refine_diff_density_rms 0.046
_refine_ls_extinction_method none
_refine_ls_goodness_of_fit_ref 1.061
_refine_ls_hydrogen_treatment mixed
_refine_ls_matrix_type full
_refine_ls_number_parameters 268
_refine_ls_number_reflns 3834
_refine_ls_number_restraints 50
_refine_ls_restrained_S_all 1.068
_refine_ls_R_factor_all 0.0473
_refine_ls_R_factor_gt 0.0375
_refine_ls_shift/su_max 0.001
_refine_ls_shift/su_mean 0.000
_refine_ls_structure_factor_coef Fsqd
_refine_ls_weighting_details 'w=1/[\s^2^(Fo^2^)+(0.0565P)^2^+0.4914P] where P=(Fo^2^+2Fc^2^)/3'
_refine_ls_weighting_scheme calc
_refine_ls_wR_factor_gt 0.1033
_refine_ls_wR_factor_ref 0.1121
_reflns_Friedel_coverage 0.000
_reflns_number_gt 3173
_reflns_number_total 3834
_reflns_threshold_expression 'I > 2\s(I)'
_cod_data_source_file c7ce00238f2.cif
_cod_data_source_block Ste168
_cod_depositor_comments
;
The following automatic conversions were performed:

'_chemical_melting_point' value '460-463' was changed to '461.5(15)'
- the average value was taken and precision was estimated.

Automatic conversion script
Id: cif_fix_values 4973 2017-02-22 13:04:09Z antanas 
;
_cod_database_code 7228112
_shelx_shelxl_version_number 2014/7
_shelx_space_group_comment
;
The symmetry employed for this shelxl refinement is uniquely defined
by the following loop, which should always be used as a source of
symmetry information in preference to the above space-group names.
They are only intended as comments.
;
_shelx_estimated_absorpt_t_min 0.963
_shelx_estimated_absorpt_t_max 0.968

loop_
_space_group_symop_operation_xyz
'x, y, z'
'-x+1/2, y+1/2, -z+1/2'
'-x, -y, -z'
'x-1/2, -y-1/2, z-1/2'

loop_
_atom_site_label
_atom_site_type_symbol
_atom_site_fract_x
_atom_site_fract_y
_atom_site_fract_z
_atom_site_U_iso_or_equiv
_atom_site_adp_type
_atom_site_occupancy
_atom_site_site_symmetry_order
_atom_site_calc_flag
_atom_site_refinement_flags_posn
_atom_site_refinement_flags_adp
_atom_site_refinement_flags_occupancy
_atom_site_disorder_assembly
_atom_site_disorder_group
C1 C 0.96579(16) 0.46459(5) 0.78774(11) 0.0219(2) Uani 1 1 d . . . . .
C2 C 0.95226(16) 0.43511(5) 0.90520(11) 0.0226(2) Uani 1 1 d . . . . .
H2 H 0.8427 0.4378 0.9404 0.027 Uiso 1 1 calc R U . . .
C3 C 1.10089(17) 0.40164(5) 0.97023(11) 0.0243(2) Uani 1 1 d . U . . .
N3 N 1.07107(16) 0.36839(6) 1.08923(11) 0.0344(3) Uani 1 1 d D U . . .
O3 O 1.1506(3) 0.31748(12) 1.1152(3) 0.0615(9) Uani 0.856(7) 1 d D U P A 1
O3' O 1.2059(13) 0.3428(7) 1.1567(11) 0.062 Uiso 0.144(7) 1 d D U P A 2
O4 O 0.9620(3) 0.39059(10) 1.1513(2) 0.0435(5) Uani 0.856(7) 1 d D U P A 1
O4' O 0.9331(13) 0.3807(8) 1.1338(15) 0.044 Uiso 0.144(7) 1 d D U P A 2
C4 C 1.26882(17) 0.39855(6) 0.92730(12) 0.0281(3) Uani 1 1 d . . . . .
C5 C 1.27662(18) 0.42930(6) 0.80913(13) 0.0319(3) Uani 1 1 d . . . . .
H5 H 1.3879 0.4285 0.7759 0.038 Uiso 1 1 calc R U . . .
C6 C 1.12821(17) 0.46088(6) 0.73879(12) 0.0275(3) Uani 1 1 d . . . . .
H6 H 1.1373 0.4800 0.6573 0.033 Uiso 1 1 calc R U . . .
C7 C 0.80738(16) 0.50067(5) 0.71755(11) 0.0230(2) Uani 1 1 d . . . . .
O7 O 0.67299(13) 0.50950(5) 0.77566(9) 0.0342(2) Uani 1 1 d D . . . .
H7 H 0.584(3) 0.5285(14) 0.734(3) 0.032(10) Uiso 0.48(3) 1 d D . P B 1
O8 O 0.81416(13) 0.52104(4) 0.60345(9) 0.0307(2) Uani 1 1 d D . . . .
H8 H 0.721(3) 0.5413(14) 0.568(3) 0.038(10) Uiso 0.52(3) 1 d D . P B 2
C8 C 1.4378(2) 0.36699(8) 1.00026(15) 0.0432(4) Uani 1 1 d . . . . .
H8A H 1.4550 0.3792 1.0926 0.065 Uiso 1 1 calc R U . . .
H8B H 1.5442 0.3804 0.9630 0.065 Uiso 1 1 calc R U . . .
H8C H 1.4242 0.3209 0.9927 0.065 Uiso 1 1 calc R U . . .
C11 C 0.24499(15) 0.63514(5) 0.47917(11) 0.0216(2) Uani 1 1 d . . . . .
C12 C 0.25197(16) 0.66499(5) 0.36138(11) 0.0221(2) Uani 1 1 d . . . . .
H12 H 0.3568 0.6610 0.3210 0.026 Uiso 1 1 calc R U . . .
C13 C 0.10295(16) 0.70087(5) 0.30317(11) 0.0236(2) Uani 1 1 d . U . . .
N13 N 0.12368(15) 0.73219(5) 0.18014(11) 0.0319(3) Uani 1 1 d D U . . .
O13 O 0.0424(3) 0.78231(10) 0.15207(19) 0.0528(6) Uani 0.922(6) 1 d D U P C 1
O13' O -0.0091(18) 0.7578(12) 0.1154(18) 0.053 Uiso 0.078(6) 1 d D U P C 2
O14 O 0.2233(3) 0.70762(8) 0.11238(16) 0.0404(4) Uani 0.922(6) 1 d D U P C 1
O14' O 0.2683(16) 0.7225(10) 0.1422(19) 0.040 Uiso 0.078(6) 1 d D U P C 2
C14 C -0.05679(17) 0.70724(6) 0.35603(12) 0.0269(3) Uani 1 1 d . . . . .
C15 C -0.05815(17) 0.67581(6) 0.47446(13) 0.0298(3) Uani 1 1 d . . . . .
H15 H -0.1641 0.6785 0.5139 0.036 Uiso 1 1 calc R U . . .
C16 C 0.08937(17) 0.64091(6) 0.53611(12) 0.0265(3) Uani 1 1 d . . . . .
H16 H 0.0845 0.6209 0.6173 0.032 Uiso 1 1 calc R U . . .
C17 C 0.40252(16) 0.59668(5) 0.54335(11) 0.0227(2) Uani 1 1 d . . . . .
O17 O 0.53394(13) 0.58714(5) 0.48245(9) 0.0320(2) Uani 1 1 d D . . . .
H17 H 0.620(3) 0.5657(14) 0.520(3) 0.029(10) Uiso 0.48(3) 1 d D . P B 1
O18 O 0.39626(13) 0.57481(5) 0.65614(9) 0.0341(2) Uani 1 1 d D . . . .
H18 H 0.491(3) 0.5555(15) 0.692(3) 0.047(11) Uiso 0.52(3) 1 d D . P B 2
C18 C -0.22415(19) 0.74351(7) 0.29447(15) 0.0395(3) Uani 1 1 d . . . . .
H18A H -0.2003 0.7891 0.3044 0.059 Uiso 1 1 calc R U . . .
H18B H -0.3270 0.7321 0.3376 0.059 Uiso 1 1 calc R U . . .
H18C H -0.2540 0.7329 0.2013 0.059 Uiso 1 1 calc R U . . .

loop_
_atom_site_aniso_label
_atom_site_aniso_U_11
_atom_site_aniso_U_22
_atom_site_aniso_U_33
_atom_site_aniso_U_23
_atom_site_aniso_U_13
_atom_site_aniso_U_12
C1 0.0255(6) 0.0176(5) 0.0218(5) -0.0010(4) 0.0021(4) -0.0018(4)
C2 0.0239(5) 0.0218(5) 0.0221(5) -0.0013(4) 0.0039(4) -0.0015(4)
C3 0.0318(6) 0.0203(5) 0.0196(5) -0.0004(4) 0.0012(4) -0.0005(5)
N3 0.0406(6) 0.0350(6) 0.0255(5) 0.0072(4) 0.0003(5) 0.0007(5)
O3 0.0617(12) 0.0531(13) 0.0709(14) 0.0406(11) 0.0146(11) 0.0232(10)
O4 0.0698(11) 0.0387(10) 0.0263(8) 0.0003(6) 0.0198(8) -0.0050(7)
C4 0.0280(6) 0.0249(6) 0.0298(6) -0.0029(5) 0.0003(5) 0.0037(5)
C5 0.0270(6) 0.0336(7) 0.0366(7) 0.0010(5) 0.0103(5) 0.0022(5)
C6 0.0309(6) 0.0269(6) 0.0261(6) 0.0032(5) 0.0086(5) -0.0009(5)
C7 0.0261(6) 0.0204(5) 0.0217(5) 0.0000(4) 0.0019(4) -0.0028(4)
O7 0.0274(5) 0.0455(6) 0.0298(5) 0.0080(4) 0.0056(4) 0.0082(4)
O8 0.0347(5) 0.0322(5) 0.0247(4) 0.0076(4) 0.0037(4) 0.0046(4)
C8 0.0337(7) 0.0498(9) 0.0430(8) 0.0028(7) -0.0018(6) 0.0145(6)
C11 0.0241(5) 0.0182(5) 0.0210(5) -0.0018(4) 0.0001(4) -0.0020(4)
C12 0.0235(5) 0.0193(5) 0.0229(5) -0.0010(4) 0.0029(4) -0.0020(4)
C13 0.0287(6) 0.0177(5) 0.0224(5) -0.0005(4) -0.0010(4) -0.0016(4)
N13 0.0353(6) 0.0284(5) 0.0291(5) 0.0069(4) -0.0027(4) -0.0011(4)
O13 0.0604(9) 0.0402(9) 0.0553(9) 0.0253(7) 0.0034(8) 0.0168(8)
O14 0.0528(8) 0.0401(7) 0.0307(7) 0.0066(5) 0.0140(6) 0.0008(6)
C14 0.0259(6) 0.0213(5) 0.0312(6) -0.0064(5) -0.0019(5) 0.0009(4)
C15 0.0262(6) 0.0316(6) 0.0324(6) -0.0053(5) 0.0073(5) 0.0009(5)
C16 0.0299(6) 0.0269(6) 0.0228(5) -0.0006(4) 0.0051(5) -0.0022(5)
C17 0.0262(6) 0.0204(5) 0.0205(5) -0.0007(4) 0.0013(4) -0.0027(4)
O17 0.0295(5) 0.0368(5) 0.0294(5) 0.0031(4) 0.0043(4) 0.0086(4)
O18 0.0342(5) 0.0393(5) 0.0274(5) 0.0117(4) 0.0013(4) 0.0024(4)
C18 0.0301(7) 0.0375(7) 0.0472(8) -0.0023(6) -0.0038(6) 0.0093(6)

loop_
_atom_type_symbol
_atom_type_description
_atom_type_scat_dispersion_real
_atom_type_scat_dispersion_imag
_atom_type_scat_source
C C 0.0033 0.0016 'International Tables Vol C Tables 4.2.6.8 and 6.1.1.4'
H H 0.0000 0.0000 'International Tables Vol C Tables 4.2.6.8 and 6.1.1.4'
N N 0.0061 0.0033 'International Tables Vol C Tables 4.2.6.8 and 6.1.1.4'
O O 0.0106 0.0060 'International Tables Vol C Tables 4.2.6.8 and 6.1.1.4'

loop_
_geom_angle_atom_site_label_1
_geom_angle_atom_site_label_2
_geom_angle_atom_site_label_3
_geom_angle
C2 C1 C6 119.66(11)
C2 C1 C7 119.37(10)
C6 C1 C7 120.97(10)
C3 C2 C1 119.00(11)
C3 C2 H2 120.5
C1 C2 H2 120.5
C2 C3 C4 123.31(11)
C2 C3 N3 115.49(11)
C4 C3 N3 121.20(11)
O4 N3 O3 123.99(15)
O4' N3 O3' 121.7(8)
O4 N3 C3 118.24(15)
O4' N3 C3 118.3(8)
O3 N3 C3 117.62(13)
O3' N3 C3 117.2(6)
C3 C4 C5 115.64(11)
C3 C4 C8 124.98(12)
C5 C4 C8 119.34(12)
C6 C5 C4 122.48(12)
C6 C5 H5 118.8
C4 C5 H5 118.8
C5 C6 C1 119.80(11)
C5 C6 H6 120.1
C1 C6 H6 120.1
O7 C7 O8 123.79(11)
O7 C7 C1 117.74(10)
O8 C7 C1 118.47(10)
C7 O7 H7 116(2)
C7 O8 H8 115(2)
C4 C8 H8A 109.5
C4 C8 H8B 109.5
H8A C8 H8B 109.5
C4 C8 H8C 109.5
H8A C8 H8C 109.5
H8B C8 H8C 109.5
C12 C11 C16 119.71(11)
C12 C11 C17 119.91(10)
C16 C11 C17 120.37(10)
C11 C12 C13 118.92(11)
C11 C12 H12 120.5
C13 C12 H12 120.5
C12 C13 C14 123.24(11)
C12 C13 N13 115.34(11)
C14 C13 N13 121.42(11)
O13' N13 O14' 124.6(10)
O14 N13 O13 123.44(12)
O13' N13 C13 118.9(8)
O14 N13 C13 118.32(11)
O14' N13 C13 115.7(9)
O13 N13 C13 118.22(12)
C13 C14 C15 115.78(11)
C13 C14 C18 125.27(12)
C15 C14 C18 118.94(12)
C16 C15 C14 122.31(12)
C16 C15 H15 118.8
C14 C15 H15 118.8
C15 C16 C11 120.02(11)
C15 C16 H16 120.0
C11 C16 H16 120.0
O18 C17 O17 123.87(11)
O18 C17 C11 117.54(11)
O17 C17 C11 118.58(10)
C17 O17 H17 117(2)
C17 O18 H18 115(2)
C14 C18 H18A 109.5
C14 C18 H18B 109.5
H18A C18 H18B 109.5
C14 C18 H18C 109.5
H18A C18 H18C 109.5
H18B C18 H18C 109.5

loop_
_geom_bond_atom_site_label_1
_geom_bond_atom_site_label_2
_geom_bond_distance
C1 C2 1.3886(16)
C1 C6 1.3903(17)
C1 C7 1.4838(16)
C2 C3 1.3851(17)
C2 H2 0.9500
C3 C4 1.3972(18)
C3 N3 1.4710(16)
N3 O4 1.2135(19)
N3 O4' 1.223(8)
N3 O3 1.2338(19)
N3 O3' 1.243(7)
C4 C5 1.3983(19)
C4 C8 1.5057(18)
C5 C6 1.3846(18)
C5 H5 0.9500
C6 H6 0.9500
C7 O7 1.2665(15)
C7 O8 1.2697(14)
O7 H7 0.830(18)
O8 H8 0.841(18)
C8 H8A 0.9800
C8 H8B 0.9800
C8 H8C 0.9800
C11 C12 1.3850(16)
C11 C16 1.3919(17)
C11 C17 1.4850(16)
C12 C13 1.3911(16)
C12 H12 0.9500
C13 C14 1.3976(18)
C13 N13 1.4701(16)
N13 O13' 1.220(8)
N13 O14 1.2213(16)
N13 O14' 1.224(8)
N13 O13 1.2286(16)
C14 C15 1.3991(19)
C14 C18 1.5060(17)
C15 C16 1.3831(18)
C15 H15 0.9500
C16 H16 0.9500
C17 O18 1.2673(14)
C17 O17 1.2678(15)
O17 H17 0.827(18)
O18 H18 0.843(19)
C18 H18A 0.9800
C18 H18B 0.9800
C18 H18C 0.9800

loop_
_geom_hbond_atom_site_label_D
_geom_hbond_atom_site_label_H
_geom_hbond_atom_site_label_A
_geom_hbond_distance_DH
_geom_hbond_distance_HA
_geom_hbond_distance_DA
_geom_hbond_angle_DHA
O7 H7 O18 0.830(18) 1.779(19) 2.6061(13) 175(3)
O8 H8 O17 0.841(18) 1.800(19) 2.6385(13) 175(3)
O17 H17 O8 0.827(18) 1.812(18) 2.6385(13) 178(3)
O18 H18 O7 0.843(19) 1.767(19) 2.6061(13) 173(4)

loop_
_geom_torsion_atom_site_label_1
_geom_torsion_atom_site_label_2
_geom_torsion_atom_site_label_3
_geom_torsion_atom_site_label_4
_geom_torsion
C6 C1 C2 C3 -1.01(17)
C7 C1 C2 C3 -179.87(10)
C1 C2 C3 C4 3.47(18)
C1 C2 C3 N3 -176.12(10)
C2 C3 N3 O4 -29.7(2)
C4 C3 N3 O4 150.75(17)
C2 C3 N3 O4' -11.9(9)
C4 C3 N3 O4' 168.5(9)
C2 C3 N3 O3 146.0(2)
C4 C3 N3 O3 -33.6(2)
C2 C3 N3 O3' -173.5(9)
C4 C3 N3 O3' 6.9(9)
C2 C3 C4 C5 -2.94(18)
N3 C3 C4 C5 176.62(11)
C2 C3 C4 C8 175.05(12)
N3 C3 C4 C8 -5.39(19)
C3 C4 C5 C6 0.05(19)
C8 C4 C5 C6 -178.06(13)
C4 C5 C6 C1 2.2(2)
C2 C1 C6 C5 -1.72(18)
C7 C1 C6 C5 177.11(11)
C2 C1 C7 O7 8.31(16)
C6 C1 C7 O7 -170.53(11)
C2 C1 C7 O8 -171.91(10)
C6 C1 C7 O8 9.25(16)
C16 C11 C12 C13 0.74(16)
C17 C11 C12 C13 -179.88(10)
C11 C12 C13 C14 -1.63(17)
C11 C12 C13 N13 178.51(10)
C12 C13 N13 O13' 170.9(15)
C14 C13 N13 O13' -8.9(15)
C12 C13 N13 O14 28.4(2)
C14 C13 N13 O14 -151.47(17)
C12 C13 N13 O14' 0.9(13)
C14 C13 N13 O14' -179.0(12)
C12 C13 N13 O13 -150.35(18)
C14 C13 N13 O13 29.8(2)
C12 C13 C14 C15 1.05(17)
N13 C13 C14 C15 -179.10(10)
C12 C13 C14 C18 -177.66(11)
N13 C13 C14 C18 2.19(18)
C13 C14 C15 C16 0.39(18)
C18 C14 C15 C16 179.18(12)
C14 C15 C16 C11 -1.22(19)
C12 C11 C16 C15 0.63(17)
C17 C11 C16 C15 -178.75(11)
C12 C11 C17 O18 174.08(10)
C16 C11 C17 O18 -6.54(16)
C12 C11 C17 O17 -6.51(16)
C16 C11 C17 O17 172.87(11)
